data_1513689
loop_
_publ_author_name
'Young, Brian S'
'Chase, Daniel T'
'Marshall, Jonathan L'
'Vonnegut, Chris L'
'Zakharov, Lev N'
'Haley, Michael M'

_publ_section_title
;
 Synthesis and Properties of Fully-Conjugated Indacenedithiophenes.
;
_journal_issue 3
_journal_name_full 'Chemical science (Royal Society of Chemistry : 2010)'
_journal_page_first 1008
_journal_page_last 1014
_journal_paper_doi 10.1039/C3SC53181C
_journal_volume 5
_journal_year 2014
_chemical_formula_sum 'C34 H28 S2'
_chemical_formula_weight 500.68
_chemical_name_systematic
;
 ?
;
_space_group_IT_number 14
_symmetry_cell_setting monoclinic
_symmetry_space_group_name_Hall '-P 2ybc'
_symmetry_space_group_name_H-M 'P 1 21/c 1'
_atom_sites_solution_hydrogens difmap
_atom_sites_solution_primary direct
_atom_sites_solution_secondary difmap
_audit_creation_method SHELXTL
_cell_angle_alpha 90.00
_cell_angle_beta 108.840(2)
_cell_angle_gamma 90.00
_cell_formula_units_Z 2
_cell_length_a 14.2992(6)
_cell_length_b 7.0840(3)
_cell_length_c 13.4824(6)
_cell_measurement_reflns_used 7875
_cell_measurement_temperature 100(2)
_cell_measurement_theta_max 67.83
_cell_measurement_theta_min 6.54
_cell_volume 1292.54(10)
_computing_cell_refinement 'Bruker SAINT'
_computing_data_collection 'Bruker APEX2'
_computing_data_reduction 'Bruker SAINT'
_computing_molecular_graphics 'Bruker SHELXTL'
_computing_publication_material 'Bruker SHELXTL'
_computing_structure_refinement 'SHELXL-97 (Sheldrick, 1997)'
_computing_structure_solution 'SHELXS-97 (Sheldrick, 1990)'
_diffrn_ambient_temperature 100(2)
_diffrn_measured_fraction_theta_full 0.981
_diffrn_measured_fraction_theta_max 0.981
_diffrn_measurement_device_type 'Bruker APEX-II CCD'
_diffrn_measurement_method '\f and \w scans'
_diffrn_radiation_monochromator graphite
_diffrn_radiation_source 'Micro-focus I\mS tube'
_diffrn_radiation_type CuK\a
_diffrn_radiation_wavelength 1.54178
_diffrn_reflns_av_R_equivalents 0.0680
_diffrn_reflns_av_sigmaI/netI 0.0344
_diffrn_reflns_limit_h_max 16
_diffrn_reflns_limit_h_min -17
_diffrn_reflns_limit_k_max 8
_diffrn_reflns_limit_k_min -8
_diffrn_reflns_limit_l_max 9
_diffrn_reflns_limit_l_min -16
_diffrn_reflns_number 9736
_diffrn_reflns_theta_full 67.82
_diffrn_reflns_theta_max 67.82
_diffrn_reflns_theta_min 6.54
_diffrn_standards_number 0
_exptl_absorpt_coefficient_mu 2.014
_exptl_absorpt_correction_T_max 0.9421
_exptl_absorpt_correction_T_min 0.7258
_exptl_absorpt_correction_type multi-scan
_exptl_absorpt_process_details SADABS
_exptl_crystal_colour red
_exptl_crystal_density_diffrn 1.286
_exptl_crystal_density_method 'not measured'
_exptl_crystal_description plate
_exptl_crystal_F_000 528
_exptl_crystal_size_max 0.17
_exptl_crystal_size_mid 0.14
_exptl_crystal_size_min 0.03
_refine_diff_density_max 0.391
_refine_diff_density_min -0.328
_refine_diff_density_rms 0.055
_refine_ls_extinction_method none
_refine_ls_goodness_of_fit_ref 1.083
_refine_ls_hydrogen_treatment refall
_refine_ls_matrix_type full
_refine_ls_number_parameters 219
_refine_ls_number_reflns 2315
_refine_ls_number_restraints 0
_refine_ls_restrained_S_all 1.083
_refine_ls_R_factor_all 0.0418
_refine_ls_R_factor_gt 0.0398
_refine_ls_shift/su_max 0.001
_refine_ls_shift/su_mean 0.000
_refine_ls_structure_factor_coef Fsqd
_refine_ls_weighting_details 'calc w=1/[\s^2^(Fo^2^)+(0.0764P)^2^+0.4885P] where P=(Fo^2^+2Fc^2^)/3'
_refine_ls_weighting_scheme calc
_refine_ls_wR_factor_gt 0.1170
_refine_ls_wR_factor_ref 0.1194
_reflns_number_gt 2161
_reflns_number_total 2315
_reflns_threshold_expression >2sigma(I)
_cod_data_source_file c3sc53181c.txt
_cod_data_source_block mh98
_cod_depositor_comments
;
The following automatic conversions were performed:

'_symmetry_cell_setting' value 'Monoclinic' changed to 'monoclinic'
according to
/usr/data/users/saulius/automatic-downloads/current/RSC/lib/dictionaries/cif_core.dic
dictionary named 'cif_core.dic' version 2.4.2 from 2011-04-26.

Automatic conversion script
Id: cif_fix_values 2281 2013-09-26 08:29:07Z andrius 

 Adding full bibliography for
 ./tmp-cod-update-bibliographies-10052/cifs/1513689.cif.
;
_cod_original_sg_symbol_H-M P2(1)/c
_cod_database_code 1513689

loop_
_symmetry_equiv_pos_as_xyz
'x, y, z'
'-x, y+1/2, -z+1/2'
'-x, -y, -z'
'x, -y-1/2, z-1/2'

loop_
_atom_site_label
_atom_site_type_symbol
_atom_site_fract_x
_atom_site_fract_y
_atom_site_fract_z
_atom_site_U_iso_or_equiv
_atom_site_adp_type
_atom_site_occupancy
_atom_site_symmetry_multiplicity
_atom_site_calc_flag
S1 S 0.55952(3) 1.13866(6) 0.82925(3) 0.02279(18) Uani 1 1 d
C1 C 0.56162(12) 0.8896(2) 0.45495(13) 0.0182(3) Uani 1 1 d
C2 C 0.59078(11) 0.9278(2) 0.56494(13) 0.0179(3) Uani 1 1 d
C3 C 0.52605(11) 1.0398(2) 0.60749(12) 0.0174(3) Uani 1 1 d
C4 C 0.57674(11) 1.0455(2) 0.71974(13) 0.0191(4) Uani 1 1 d
C5 C 0.66476(11) 0.9454(2) 0.74341(13) 0.0190(4) Uani 1 1 d
C6 C 0.67444(12) 0.8732(2) 0.64572(13) 0.0189(4) Uani 1 1 d
C7 C 0.71872(12) 0.9466(2) 0.85192(13) 0.0219(4) Uani 1 1 d
C8 C 0.67121(13) 1.0450(2) 0.90739(14) 0.0242(4) Uani 1 1 d
C9 C 0.76275(11) 0.7713(2) 0.63893(12) 0.0197(4) Uani 1 1 d
C10 C 0.78719(12) 0.5922(2) 0.68622(13) 0.0232(4) Uani 1 1 d
C11 C 0.87530(13) 0.5071(3) 0.68625(14) 0.0271(4) Uani 1 1 d
C12 C 0.93843(13) 0.5909(3) 0.64038(14) 0.0293(4) Uani 1 1 d
C13 C 0.91200(12) 0.7655(3) 0.59220(13) 0.0270(4) Uani 1 1 d
C14 C 0.82545(12) 0.8576(2) 0.59077(13) 0.0219(4) Uani 1 1 d
C15 C 0.71763(15) 0.4892(3) 0.73151(17) 0.0299(4) Uani 1 1 d
C16 C 1.03410(16) 0.4968(4) 0.64381(18) 0.0410(6) Uani 1 1 d
C17 C 0.80421(14) 1.0509(3) 0.54248(16) 0.0291(4) Uani 1 1 d
H1 H 0.6048(14) 0.815(3) 0.4263(14) 0.018(4) Uiso 1 1 d
H7 H 0.7811(17) 0.884(3) 0.8833(18) 0.037(6) Uiso 1 1 d
H8 H 0.6868(17) 1.061(4) 0.976(2) 0.039(6) Uiso 1 1 d
H11 H 0.8937(17) 0.375(3) 0.7224(18) 0.034(6) Uiso 1 1 d
H13 H 0.9554(16) 0.839(3) 0.5568(16) 0.027(5) Uiso 1 1 d
H15A H 0.654(2) 0.478(4) 0.687(2) 0.059(8) Uiso 1 1 d
H15B H 0.7035(19) 0.557(4) 0.784(2) 0.054(7) Uiso 1 1 d
H15C H 0.743(2) 0.372(4) 0.758(2) 0.051(7) Uiso 1 1 d
H16A H 1.019(3) 0.348(6) 0.631(3) 0.108(14) Uiso 1 1 d
H16B H 1.055(3) 0.541(5) 0.594(3) 0.096(12) Uiso 1 1 d
H16C H 1.086(2) 0.519(5) 0.711(3) 0.083(10) Uiso 1 1 d
H17A H 0.751(2) 1.053(4) 0.476(2) 0.047(7) Uiso 1 1 d
H17B H 0.8613(17) 1.107(3) 0.5274(17) 0.032(6) Uiso 1 1 d
H17C H 0.7793(17) 1.124(3) 0.5858(19) 0.035(6) Uiso 1 1 d

loop_
_atom_site_aniso_label
_atom_site_aniso_U_11
_atom_site_aniso_U_22
_atom_site_aniso_U_33
_atom_site_aniso_U_23
_atom_site_aniso_U_13
_atom_site_aniso_U_12
S1 0.0237(3) 0.0231(3) 0.0203(3) -0.00281(14) 0.00530(19) 0.00283(15)
C1 0.0163(8) 0.0172(7) 0.0208(8) 0.0004(6) 0.0058(6) 0.0006(6)
C2 0.0149(7) 0.0165(8) 0.0222(8) 0.0005(6) 0.0056(6) 0.0002(6)
C3 0.0165(8) 0.0160(8) 0.0202(8) -0.0005(6) 0.0064(6) -0.0004(6)
C4 0.0172(8) 0.0160(8) 0.0234(8) -0.0012(6) 0.0054(6) 0.0006(6)
C5 0.0150(7) 0.0172(8) 0.0228(8) 0.0014(6) 0.0033(6) -0.0014(6)
C6 0.0160(8) 0.0175(8) 0.0217(8) 0.0008(6) 0.0039(6) -0.0008(6)
C7 0.0177(8) 0.0214(8) 0.0241(9) 0.0025(7) 0.0031(7) -0.0028(7)
C8 0.0265(9) 0.0222(9) 0.0199(9) -0.0015(7) 0.0018(7) -0.0037(7)
C9 0.0141(7) 0.0219(8) 0.0196(8) -0.0022(6) 0.0006(6) 0.0023(6)
C10 0.0202(8) 0.0231(8) 0.0215(8) -0.0008(7) 0.0001(7) 0.0036(7)
C11 0.0236(9) 0.0283(10) 0.0238(9) -0.0021(7) 0.0001(7) 0.0095(7)
C12 0.0199(9) 0.0406(10) 0.0216(9) -0.0060(8) -0.0011(7) 0.0116(8)
C13 0.0183(8) 0.0397(10) 0.0213(9) -0.0034(8) 0.0043(7) 0.0021(7)
C14 0.0170(8) 0.0275(9) 0.0177(8) -0.0026(6) 0.0008(6) 0.0003(6)
C15 0.0310(10) 0.0243(10) 0.0344(10) 0.0068(8) 0.0106(9) 0.0049(8)
C16 0.0259(10) 0.0628(16) 0.0322(11) 0.0021(10) 0.0064(9) 0.0218(10)
C17 0.0246(9) 0.0306(10) 0.0325(10) 0.0040(8) 0.0098(8) -0.0006(8)

loop_
_atom_type_symbol
_atom_type_description
_atom_type_scat_dispersion_real
_atom_type_scat_dispersion_imag
_atom_type_scat_source
C C 0.0181 0.0091 'International Tables Vol C Tables 4.2.6.8 and 6.1.1.4'
H H 0.0000 0.0000 'International Tables Vol C Tables 4.2.6.8 and 6.1.1.4'
S S 0.3331 0.5567 'International Tables Vol C Tables 4.2.6.8 and 6.1.1.4'

loop_
_geom_angle_atom_site_label_1
_geom_angle_atom_site_label_2
_geom_angle_atom_site_label_3
_geom_angle
_geom_angle_site_symmetry_1
C4 S1 C8 90.90(8) .
C3 C1 C2 118.27(15) 3_676
C3 C1 H1 121.7(11) 3_676
C2 C1 H1 120.0(11) .
C6 C2 C1 130.50(15) .
C6 C2 C3 109.65(14) .
C1 C2 C3 119.84(15) .
C1 C3 C4 133.23(15) 3_676
C1 C3 C2 121.88(15) 3_676
C4 C3 C2 104.87(13) .
C5 C4 C3 109.60(14) .
C5 C4 S1 111.84(13) .
C3 C4 S1 138.56(12) .
C4 C5 C7 112.65(15) .
C4 C5 C6 108.32(14) .
C7 C5 C6 139.01(15) .
C2 C6 C5 107.54(14) .
C2 C6 C9 128.53(15) .
C5 C6 C9 123.82(14) .
C8 C7 C5 111.74(15) .
C8 C7 H7 123.6(14) .
C5 C7 H7 124.7(14) .
C7 C8 S1 112.87(13) .
C7 C8 H8 129.9(16) .
S1 C8 H8 117.1(15) .
C14 C9 C10 119.85(15) .
C14 C9 C6 119.98(15) .
C10 C9 C6 120.06(15) .
C11 C10 C9 118.66(17) .
C11 C10 C15 120.15(17) .
C9 C10 C15 121.12(15) .
C12 C11 C10 122.28(17) .
C12 C11 H11 119.3(12) .
C10 C11 H11 118.5(13) .
C11 C12 C13 118.18(16) .
C11 C12 C16 120.90(19) .
C13 C12 C16 120.92(19) .
C12 C13 C14 121.94(17) .
C12 C13 H13 123.1(12) .
C14 C13 H13 114.9(12) .
C13 C14 C9 119.06(16) .
C13 C14 C17 119.12(17) .
C9 C14 C17 121.75(15) .
C10 C15 H15A 114.8(17) .
C10 C15 H15B 113.0(17) .
H15A C15 H15B 98(2) .
C10 C15 H15C 111.0(17) .
H15A C15 H15C 111(2) .
H15B C15 H15C 109(2) .
C12 C16 H16A 107(2) .
C12 C16 H16B 111(2) .
H16A C16 H16B 109(3) .
C12 C16 H16C 111(2) .
H16A C16 H16C 111(3) .
H16B C16 H16C 108(3) .
C14 C17 H17A 113.6(16) .
C14 C17 H17B 113.1(13) .
H17A C17 H17B 104.8(19) .
C14 C17 H17C 107.3(14) .
H17A C17 H17C 103.3(19) .
H17B C17 H17C 114.5(19) .

loop_
_geom_bond_atom_site_label_1
_geom_bond_atom_site_label_2
_geom_bond_distance
_geom_bond_site_symmetry_2
S1 C4 1.7061(16) .
S1 C8 1.7362(18) .
C1 C3 1.360(2) 3_676
C1 C2 1.431(2) .
C1 H1 0.981(19) .
C2 C6 1.388(2) .
C2 C3 1.469(2) .
C3 C1 1.360(2) 3_676
C3 C4 1.452(2) .
C4 C5 1.389(2) .
C5 C7 1.417(2) .
C5 C6 1.460(2) .
C6 C9 1.483(2) .
C7 C8 1.355(3) .
C7 H7 0.96(2) .
C8 H8 0.88(2) .
C9 C14 1.405(2) .
C9 C10 1.412(2) .
C10 C11 1.397(2) .
C10 C15 1.512(3) .
C11 C12 1.382(3) .
C11 H11 1.05(2) .
C12 C13 1.391(3) .
C12 C16 1.509(2) .
C13 C14 1.394(2) .
C13 H13 1.03(2) .
C14 C17 1.504(3) .
C15 H15A 0.92(3) .
C15 H15B 0.93(3) .
C15 H15C 0.93(3) .
C16 H16A 1.08(5) .
C16 H16B 0.88(4) .
C16 H16C 0.98(3) .
C17 H17A 0.96(3) .
C17 H17B 0.99(2) .
C17 H17C 0.93(2) .

loop_
_geom_torsion_atom_site_label_1
_geom_torsion_atom_site_label_2
_geom_torsion_atom_site_label_3
_geom_torsion_atom_site_label_4
_geom_torsion
_geom_torsion_site_symmetry_1
_geom_torsion_site_symmetry_4
C3 C1 C2 C6 179.41(16) 3_676 .
C3 C1 C2 C3 0.4(2) 3_676 .
C6 C2 C3 C1 -179.62(14) . 3_676
C1 C2 C3 C1 -0.5(3) . 3_676
C6 C2 C3 C4 -0.77(17) . .
C1 C2 C3 C4 178.40(14) . .
C1 C3 C4 C5 178.62(17) 3_676 .
C2 C3 C4 C5 -0.04(18) . .
C1 C3 C4 S1 -1.5(3) 3_676 .
C2 C3 C4 S1 179.85(15) . .
C8 S1 C4 C5 0.44(13) . .
C8 S1 C4 C3 -179.45(19) . .
C3 C4 C5 C7 179.42(13) . .
S1 C4 C5 C7 -0.50(18) . .
C3 C4 C5 C6 0.79(18) . .
S1 C4 C5 C6 -179.13(11) . .
C1 C2 C6 C5 -177.80(16) . .
C3 C2 C6 C5 1.25(18) . .
C1 C2 C6 C9 5.9(3) . .
C3 C2 C6 C9 -175.08(15) . .
C4 C5 C6 C2 -1.27(18) . .
C7 C5 C6 C2 -179.35(19) . .
C4 C5 C6 C9 175.27(15) . .
C7 C5 C6 C9 -2.8(3) . .
C4 C5 C7 C8 0.3(2) . .
C6 C5 C7 C8 178.31(19) . .
C5 C7 C8 S1 0.05(19) . .
C4 S1 C8 C7 -0.28(14) . .
C2 C6 C9 C14 65.7(2) . .
C5 C6 C9 C14 -110.04(18) . .
C2 C6 C9 C10 -117.99(19) . .
C5 C6 C9 C10 66.2(2) . .
C14 C9 C10 C11 1.7(2) . .
C6 C9 C10 C11 -174.57(15) . .
C14 C9 C10 C15 -175.38(16) . .
C6 C9 C10 C15 8.4(2) . .
C9 C10 C11 C12 -0.9(3) . .
C15 C10 C11 C12 176.16(17) . .
C10 C11 C12 C13 -0.4(3) . .
C10 C11 C12 C16 178.71(18) . .
C11 C12 C13 C14 1.1(3) . .
C16 C12 C13 C14 -178.06(17) . .
C12 C13 C14 C9 -0.3(3) . .
C12 C13 C14 C17 176.66(17) . .
C10 C9 C14 C13 -1.1(2) . .
C6 C9 C14 C13 175.19(15) . .
C10 C9 C14 C17 -177.99(15) . .
C6 C9 C14 C17 -1.7(2) . .
